data_1100707
loop_
_publ_author_name
'Jay R. Stork'
'Daniel Rios'
'David Pham'
'Vincent Bicocca'
'Marilyn M. Olmstead'
'Alan L. Balch'

_publ_section_title
;

Metal-Metal Interactions in Platinum(II)/Gold(I) or

Platinum(II)/Silver(I) Salts Containing Planar Cations and Linear Anions

;
_journal_name_full 'Inorganic Chemistry'
_journal_page_first 3466
_journal_page_last 3472
_journal_paper_doi 10.1021/ic048333a
_journal_volume 44
_journal_year 2005
_chemical_formula_moiety 'C12 H32 N8 Pt, 2(C2 Au N2)'
_chemical_formula_sum 'C16 H32 Au2 N12 Pt'
_chemical_formula_weight 981.56
_chemical_name_common '[Pt(C(NHCH3)2)4] 2[Au(CN)2]'
_chemical_name_systematic
; 

 ? 

;
_space_group_IT_number 14
_symmetry_cell_setting monoclinic
_symmetry_space_group_name_Hall '-P 2yn'
_symmetry_space_group_name_H-M 'P 1 21/n 1'
_atom_sites_solution_hydrogens geom
_atom_sites_solution_primary direct
_atom_sites_solution_secondary difmap
_audit_creation_method SHELXL-97
_cell_angle_alpha 90.00
_cell_angle_beta 107.047(15)
_cell_angle_gamma 90.00
_cell_formula_units_Z 2
_cell_length_a 8.919(5)
_cell_length_b 15.424(7)
_cell_length_c 10.074(5)
_cell_measurement_reflns_used 893
_cell_measurement_temperature 90(2)
_cell_measurement_theta_max 28.236
_cell_measurement_theta_min 2.728
_cell_volume 1325.0(12)
_computing_cell_refinement SAINT
_computing_data_collection 'SMART 5.054 (Bruker, 2003)'
_computing_data_reduction 'SAINT 6.45A (Bruker, 2003)'
_computing_molecular_graphics 'SHELXTL 5.1, XP (Sheldrick, 1994)'
_computing_publication_material 'SHELXS-97 (Sheldrick, 1990)'
_computing_structure_refinement 'SHELXL-97 (Sheldrick, 1997)'
_computing_structure_solution 'SHELXS-97 (Sheldrick, 1990)'
_diffrn_ambient_temperature 90(2)
_diffrn_detector_area_resol_mean 8.3
_diffrn_measured_fraction_theta_full 0.992
_diffrn_measured_fraction_theta_max 0.992
_diffrn_measurement_device_type 'Bruker SMART 1000'
_diffrn_measurement_method \w
_diffrn_radiation_monochromator graphite
_diffrn_radiation_source 'fine-focus sealed tube'
_diffrn_radiation_type MoK\a
_diffrn_radiation_wavelength 0.71073
_diffrn_reflns_av_R_equivalents 0.0000
_diffrn_reflns_av_sigmaI/netI 0.0392
_diffrn_reflns_limit_h_max 10
_diffrn_reflns_limit_h_min -11
_diffrn_reflns_limit_k_max 19
_diffrn_reflns_limit_k_min 0
_diffrn_reflns_limit_l_max 12
_diffrn_reflns_limit_l_min 0
_diffrn_reflns_number 2684
_diffrn_reflns_theta_full 26.36
_diffrn_reflns_theta_max 26.36
_diffrn_reflns_theta_min 2.64
_diffrn_standards_number 0
_exptl_absorpt_coefficient_mu 16.338
_exptl_absorpt_correction_T_max 0.5610
_exptl_absorpt_correction_T_min 0.1677
_exptl_absorpt_correction_type multi-scan
_exptl_absorpt_process_details 'SADABS 2.10 (Sheldrick, 2004)'
_exptl_crystal_colour colorless
_exptl_crystal_density_diffrn 2.460
_exptl_crystal_density_method 'not measured'
_exptl_crystal_description needles
_exptl_crystal_F_000 896
_exptl_crystal_size_max 0.17
_exptl_crystal_size_mid 0.06
_exptl_crystal_size_min 0.04
_refine_diff_density_max 5.092
_refine_diff_density_min -3.642
_refine_diff_density_rms 0.483
_refine_ls_extinction_method none
_refine_ls_goodness_of_fit_ref 1.061
_refine_ls_hydrogen_treatment constr
_refine_ls_matrix_type full
_refine_ls_number_parameters 141
_refine_ls_number_reflns 2684
_refine_ls_number_restraints 0
_refine_ls_restrained_S_all 1.061
_refine_ls_R_factor_all 0.0577
_refine_ls_R_factor_gt 0.0527
_refine_ls_shift/su_max 0.009
_refine_ls_shift/su_mean 0.000
_refine_ls_structure_factor_coef Fsqd
_refine_ls_weighting_details 'calc w=1/[\s^2^(Fo^2^)+(0.1094P)^2^+0.4633P] where P=(Fo^2^+2Fc^2^)/3'
_refine_ls_weighting_scheme calc
_refine_ls_wR_factor_gt 0.1338
_refine_ls_wR_factor_ref 0.1408
_reflns_number_gt 2324
_reflns_number_total 2684
_reflns_threshold_expression I>2\s(I)
_cod_data_source_file ic048333asi20041124_041657_1.cif
_cod_data_source_block dp32-1
_cod_depositor_comments
;
The following automatic conversions were performed:
'_symmetry_cell_setting' value 'Monoclinic' changed to 'monoclinic'
according to '/home/saulius/struct/CIF-dictionaries/cif_core.dic'
dictionary named 'cif_core.dic' version 2.4.1 from
2010-06-29.

'_exptl_absorpt_correction_type' value 'Multi-scan' changed
to 'multi-scan' according to
'/home/saulius/struct/CIF-dictionaries/cif_core.dic' dictionary named
'cif_core.dic' version 2.4.1 from 2010-06-29.

Automatic conversion script
Id: cif_fix_enum 1527 2010-12-29 10:47:43Z saulius 
;
_cod_original_cell_volume 1325.0(11)
_cod_original_sg_symbol_H-M 'P 1 21/n 1 '
_cod_database_code 1100707

loop_
_symmetry_equiv_pos_as_xyz
'x, y, z'
'-x+1/2, y+1/2, -z+1/2'
'-x, -y, -z'
'x-1/2, -y-1/2, z-1/2'

loop_
_atom_site_label
_atom_site_type_symbol
_atom_site_fract_x
_atom_site_fract_y
_atom_site_fract_z
_atom_site_U_iso_or_equiv
_atom_site_adp_type
_atom_site_occupancy
_atom_site_symmetry_multiplicity
_atom_site_calc_flag
_atom_site_refinement_flags
_atom_site_disorder_assembly
_atom_site_disorder_group
Au1 Au 0.26469(3) 0.166678(17) 0.68845(3) 0.01884(18) Uani 1 1 d . . .
N1 N -0.0933(9) 0.1889(4) 0.5304(8) 0.0242(15) Uani 1 1 d . . .
N2 N 0.6241(9) 0.1404(5) 0.8265(8) 0.0268(16) Uani 1 1 d . . .
C1 C 0.0382(10) 0.1814(5) 0.5902(9) 0.0174(16) Uani 1 1 d . . .
C2 C 0.4946(10) 0.1509(5) 0.7793(9) 0.0209(17) Uani 1 1 d . . .
Pt1 Pt 0.5000 0.5000 0.5000 0.01214(18) Uani 1 2 d S . .
N3 N 0.7253(8) 0.3524(4) 0.5171(7) 0.0185(14) Uani 1 1 d . . .
H3A H 0.7465 0.2973 0.5090 0.022 Uiso 1 1 calc R . .
N4 N 0.4686(8) 0.3144(4) 0.4356(7) 0.0167(13) Uani 1 1 d . . .
H4A H 0.3692 0.3296 0.4139 0.020 Uiso 1 1 calc R . .
N5 N 0.6932(7) 0.5110(4) 0.7905(7) 0.0184(14) Uani 1 1 d . . .
H5A H 0.7509 0.5406 0.7490 0.022 Uiso 1 1 calc R . .
N6 N 0.4684(7) 0.4365(4) 0.7727(7) 0.0189(13) Uani 1 1 d . . .
H6A H 0.5093 0.4244 0.8613 0.023 Uiso 1 1 calc R . .
C3 C 0.5768(9) 0.3758(5) 0.4819(8) 0.0181(16) Uani 1 1 d . . .
C4 C 0.5565(9) 0.4812(4) 0.7101(8) 0.0152(15) Uani 1 1 d . . .
C5 C 0.8571(9) 0.4118(4) 0.5685(8) 0.0201(16) Uani 1 1 d . . .
H5B H 0.9414 0.3961 0.5289 0.030 Uiso 1 1 calc R . .
H5C H 0.8957 0.4081 0.6700 0.030 Uiso 1 1 calc R . .
H5D H 0.8226 0.4713 0.5412 0.030 Uiso 1 1 calc R . .
C6 C 0.5053(8) 0.2239(5) 0.4187(8) 0.0199(16) Uiso 1 1 d . . .
H6B H 0.4078 0.1905 0.3867 0.030 Uiso 1 1 calc R . .
H6C H 0.5695 0.2007 0.5079 0.030 Uiso 1 1 calc R . .
H6D H 0.5635 0.2194 0.3501 0.030 Uiso 1 1 calc R . .
C7 C 0.7559(10) 0.4999(5) 0.9374(8) 0.0219(17) Uani 1 1 d . . .
H7A H 0.8589 0.5279 0.9696 0.033 Uiso 1 1 calc R . .
H7B H 0.7670 0.4379 0.9594 0.033 Uiso 1 1 calc R . .
H7C H 0.6849 0.5263 0.9840 0.033 Uiso 1 1 calc R . .
C8 C 0.3115(9) 0.4065(5) 0.7058(8) 0.0210(16) Uani 1 1 d . . .
H8A H 0.2766 0.3691 0.7696 0.032 Uiso 1 1 calc R . .
H8B H 0.3101 0.3736 0.6222 0.032 Uiso 1 1 calc R . .
H8C H 0.2408 0.4564 0.6800 0.032 Uiso 1 1 calc R . .

loop_
_atom_site_aniso_label
_atom_site_aniso_U_11
_atom_site_aniso_U_22
_atom_site_aniso_U_33
_atom_site_aniso_U_23
_atom_site_aniso_U_13
_atom_site_aniso_U_12
Au1 0.0212(3) 0.0168(3) 0.0210(3) -0.00224(11) 0.01011(17) 0.00383(10)
N1 0.032(4) 0.013(3) 0.028(4) 0.000(3) 0.009(3) 0.001(3)
N2 0.030(4) 0.026(3) 0.027(4) -0.004(3) 0.013(3) 0.002(3)
C1 0.021(4) 0.012(3) 0.022(4) -0.001(3) 0.010(3) 0.003(3)
C2 0.019(4) 0.022(4) 0.023(4) 0.004(3) 0.009(3) 0.007(3)
Pt1 0.0171(3) 0.0073(3) 0.0157(3) 0.00069(14) 0.01055(18) -0.00016(13)
N3 0.023(3) 0.010(3) 0.027(4) -0.002(3) 0.015(3) 0.001(2)
N4 0.019(3) 0.010(3) 0.024(3) -0.002(3) 0.013(3) -0.001(2)
N5 0.023(4) 0.017(3) 0.018(3) 0.001(3) 0.010(3) -0.004(3)
N6 0.027(3) 0.012(3) 0.019(3) 0.006(3) 0.010(3) -0.001(3)
C3 0.028(4) 0.018(4) 0.014(4) -0.001(3) 0.014(3) -0.010(3)
C4 0.025(4) 0.003(3) 0.022(4) 0.001(3) 0.014(3) 0.005(3)
C5 0.023(4) 0.012(3) 0.032(5) -0.004(3) 0.018(3) -0.002(3)
C7 0.024(4) 0.021(4) 0.019(4) 0.000(3) 0.004(3) 0.003(3)
C8 0.025(4) 0.014(4) 0.028(4) 0.005(3) 0.014(3) -0.003(3)

loop_
_atom_type_symbol
_atom_type_description
_atom_type_scat_dispersion_real
_atom_type_scat_dispersion_imag
_atom_type_scat_source
C C 0.0033 0.0016 'International Tables Vol C Tables 4.2.6.8 and 6.1.1.4'
H H 0.0000 0.0000 'International Tables Vol C Tables 4.2.6.8 and 6.1.1.4'
N N 0.0061 0.0033 'International Tables Vol C Tables 4.2.6.8 and 6.1.1.4'
Pt Pt -1.7033 8.3905 'International Tables Vol C Tables 4.2.6.8 and 6.1.1.4'
Au Au -2.0133 8.8022 'International Tables Vol C Tables 4.2.6.8 and 6.1.1.4'

loop_
_geom_angle_atom_site_label_1
_geom_angle_atom_site_label_2
_geom_angle_atom_site_label_3
_geom_angle
_geom_angle_site_symmetry_1
_geom_angle_site_symmetry_3
_geom_angle_publ_flag
C1 Au1 C2 177.4(3) . . ?
N1 C1 Au1 178.4(7) . . ?
N2 C2 Au1 177.6(8) . . ?
C4 Pt1 C4 180.000(1) 3_666 . ?
C4 Pt1 C3 88.4(3) 3_666 3_666 ?
C4 Pt1 C3 91.6(3) . 3_666 ?
C4 Pt1 C3 91.6(3) 3_666 . ?
C4 Pt1 C3 88.4(3) . . ?
C3 Pt1 C3 180.000(1) 3_666 . ?
C3 N3 C5 124.4(6) . . ?
C3 N3 H3A 117.8 . . ?
C5 N3 H3A 117.8 . . ?
C3 N4 C6 123.8(7) . . ?
C3 N4 H4A 118.1 . . ?
C6 N4 H4A 118.1 . . ?
C4 N5 C7 126.7(7) . . ?
C4 N5 H5A 116.6 . . ?
C7 N5 H5A 116.6 . . ?
C4 N6 C8 124.8(7) . . ?
C4 N6 H6A 117.6 . . ?
C8 N6 H6A 117.6 . . ?
N3 C3 N4 117.9(7) . . ?
N3 C3 Pt1 124.4(5) . . ?
N4 C3 Pt1 117.7(6) . . ?
N5 C4 N6 116.9(7) . . ?
N5 C4 Pt1 118.9(5) . . ?
N6 C4 Pt1 124.1(6) . . ?
N3 C5 H5B 109.5 . . ?
N3 C5 H5C 109.5 . . ?
H5B C5 H5C 109.5 . . ?
N3 C5 H5D 109.5 . . ?
H5B C5 H5D 109.5 . . ?
H5C C5 H5D 109.5 . . ?
N4 C6 H6B 109.5 . . ?
N4 C6 H6C 109.5 . . ?
H6B C6 H6C 109.5 . . ?
N4 C6 H6D 109.5 . . ?
H6B C6 H6D 109.5 . . ?
H6C C6 H6D 109.5 . . ?
N5 C7 H7A 109.5 . . ?
N5 C7 H7B 109.5 . . ?
H7A C7 H7B 109.5 . . ?
N5 C7 H7C 109.5 . . ?
H7A C7 H7C 109.5 . . ?
H7B C7 H7C 109.5 . . ?
N6 C8 H8A 109.5 . . ?
N6 C8 H8B 109.5 . . ?
H8A C8 H8B 109.5 . . ?
N6 C8 H8C 109.5 . . ?
H8A C8 H8C 109.5 . . ?
H8B C8 H8C 109.5 . . ?

loop_
_geom_bond_atom_site_label_1
_geom_bond_atom_site_label_2
_geom_bond_distance
_geom_bond_site_symmetry_2
_geom_bond_publ_flag
Au1 C1 1.985(8) . ?
Au1 C2 2.000(8) . ?
N1 C1 1.156(11) . ?
N2 C2 1.124(11) . ?
Pt1 C4 2.048(8) 3_666 ?
Pt1 C4 2.048(8) . ?
Pt1 C3 2.061(8) 3_666 ?
Pt1 C3 2.061(8) . ?
N3 C3 1.317(10) . ?
N3 C5 1.461(9) . ?
N3 H3A 0.8800 . ?
N4 C3 1.335(10) . ?
N4 C6 1.456(9) . ?
N4 H4A 0.8800 . ?
N5 C4 1.333(10) . ?
N5 C7 1.431(11) . ?
N5 H5A 0.8800 . ?
N6 C4 1.334(9) . ?
N6 C8 1.440(9) . ?
N6 H6A 0.8800 . ?
C5 H5B 0.9800 . ?
C5 H5C 0.9800 . ?
C5 H5D 0.9800 . ?
C6 H6B 0.9800 . ?
C6 H6C 0.9800 . ?
C6 H6D 0.9800 . ?
C7 H7A 0.9800 . ?
C7 H7B 0.9800 . ?
C7 H7C 0.9800 . ?
C8 H8A 0.9800 . ?
C8 H8B 0.9800 . ?
C8 H8C 0.9800 . ?

loop_
_geom_hbond_atom_site_label_D
_geom_hbond_atom_site_label_H
_geom_hbond_atom_site_label_A
_geom_hbond_distance_DH
_geom_hbond_distance_HA
_geom_hbond_distance_DA
_geom_hbond_angle_DHA
_geom_hbond_site_symmetry_A
N3 H3A N1 0.88 2.17 2.979(10) 152.8 1_655
N4 H4A N2 0.88 2.15 3.025(10) 170.4 4_565
N5 H5A N2 0.88 2.16 3.025(10) 165.7 2_656

loop_
_geom_torsion_atom_site_label_1
_geom_torsion_atom_site_label_2
_geom_torsion_atom_site_label_3
_geom_torsion_atom_site_label_4
_geom_torsion
_geom_torsion_site_symmetry_1
_geom_torsion_site_symmetry_2
_geom_torsion_site_symmetry_3
_geom_torsion_site_symmetry_4
_geom_torsion_publ_flag
C2 Au1 C1 N1 24(30) . . . . ?
C1 Au1 C2 N2 -25(24) . . . . ?
C5 N3 C3 N4 179.6(7) . . . . ?
C5 N3 C3 Pt1 -2.7(11) . . . . ?
C6 N4 C3 N3 -1.5(11) . . . . ?
C6 N4 C3 Pt1 -179.4(6) . . . . ?
C4 Pt1 C3 N3 105.8(7) 3_666 . . . ?
C4 Pt1 C3 N3 -74.2(7) . . . . ?
C3 Pt1 C3 N3 -154(100) 3_666 . . . ?
C4 Pt1 C3 N4 -76.4(6) 3_666 . . . ?
C4 Pt1 C3 N4 103.6(6) . . . . ?
C3 Pt1 C3 N4 24(100) 3_666 . . . ?
C7 N5 C4 N6 0.2(11) . . . . ?
C7 N5 C4 Pt1 -176.3(6) . . . . ?
C8 N6 C4 N5 173.7(7) . . . . ?
C8 N6 C4 Pt1 -10.0(10) . . . . ?
C4 Pt1 C4 N5 145(100) 3_666 . . . ?
C3 Pt1 C4 N5 -82.1(6) 3_666 . . . ?
C3 Pt1 C4 N5 97.9(6) . . . . ?
C4 Pt1 C4 N6 -31(100) 3_666 . . . ?
C3 Pt1 C4 N6 101.6(6) 3_666 . . . ?
C3 Pt1 C4 N6 -78.4(6) . . . . ?
